data_4516433
loop_
_publ_author_name
'Katzsch, Felix'
'Gruber, Tobias'
'Weber, Edwin'

_publ_section_title
;
 Crystalline Inclusion of Wheel-and-Axle Diol Hosts Featuring
 Benzo[b]thiophene Units as a Lateral Construction Element
;
_journal_issue 10
_journal_name_full 'Crystal Growth &amp; Design'
_journal_page_first 5047
_journal_paper_doi 10.1021/acs.cgd.5b01034
_journal_volume 15
_journal_year 2015
_chemical_formula_moiety 'C40 H26 O2 S4, 2(C3 H6 O)'
_chemical_formula_sum 'C46 H38 O4 S4'
_chemical_formula_weight 783.00
_chemical_name_systematic
;
 '1,4-Bis[di(benzo[b]thien-2-yl)hydroxymethyl]benzen acetone disolvate'
;
_space_group_IT_number 14
_space_group_name_Hall '-P 2ybc'
_space_group_name_H-M_alt 'P 1 21/c 1'
_symmetry_cell_setting monoclinic
_symmetry_space_group_name_Hall '-P 2ybc'
_symmetry_space_group_name_H-M 'P 1 21/c 1'
_atom_sites_solution_hydrogens geom
_atom_sites_solution_primary direct
_atom_sites_solution_secondary difmap
_audit_creation_method SHELXL-97
_cell_angle_alpha 90.00
_cell_angle_beta 93.3770(10)
_cell_angle_gamma 90.00
_cell_formula_units_Z 2
_cell_length_a 10.8926(2)
_cell_length_b 9.8674(2)
_cell_length_c 17.8703(4)
_cell_measurement_reflns_used 9970
_cell_measurement_temperature 100(2)
_cell_measurement_theta_max 37.11
_cell_measurement_theta_min 2.79
_cell_volume 1917.39(7)
_computing_cell_refinement 'Bruker SAINT'
_computing_data_collection 'Bruker APEX2'
_computing_data_reduction 'Bruker SAINT'
_computing_molecular_graphics 'Bruker SHELXTL'
_computing_publication_material 'Bruker SHELXTL'
_computing_structure_refinement 'SHELXL-97 (Sheldrick, 2008)'
_computing_structure_solution 'SHELXS-97 (Sheldrick, 2008)'
_diffrn_ambient_temperature 100(2)
_diffrn_measured_fraction_theta_full 1.000
_diffrn_measured_fraction_theta_max 1.000
_diffrn_measurement_device_type 'Bruker APEX-II CCD'
_diffrn_measurement_method '\f and \w scans'
_diffrn_radiation_monochromator graphite
_diffrn_radiation_source 'fine-focus sealed tube'
_diffrn_radiation_type MoK\a
_diffrn_radiation_wavelength 0.71073
_diffrn_reflns_av_R_equivalents 0.0239
_diffrn_reflns_av_sigmaI/netI 0.0159
_diffrn_reflns_limit_h_max 12
_diffrn_reflns_limit_h_min -12
_diffrn_reflns_limit_k_max 11
_diffrn_reflns_limit_k_min -11
_diffrn_reflns_limit_l_max 21
_diffrn_reflns_limit_l_min -21
_diffrn_reflns_number 19451
_diffrn_reflns_theta_full 25.00
_diffrn_reflns_theta_max 25.00
_diffrn_reflns_theta_min 2.28
_exptl_absorpt_coefficient_mu 0.293
_exptl_absorpt_correction_T_max 0.9277
_exptl_absorpt_correction_T_min 0.8673
_exptl_absorpt_correction_type multi-scan
_exptl_absorpt_process_details 'SADABS (Sheldrick, 2004)'
_exptl_crystal_colour colourless
_exptl_crystal_density_diffrn 1.356
_exptl_crystal_density_method 'not measured'
_exptl_crystal_description block
_exptl_crystal_F_000 820
_exptl_crystal_size_max 0.50
_exptl_crystal_size_mid 0.43
_exptl_crystal_size_min 0.26
_refine_diff_density_max 1.427
_refine_diff_density_min -1.008
_refine_diff_density_rms 0.080
_refine_ls_extinction_method none
_refine_ls_goodness_of_fit_ref 1.059
_refine_ls_hydrogen_treatment constr
_refine_ls_matrix_type full
_refine_ls_number_parameters 230
_refine_ls_number_reflns 3379
_refine_ls_number_restraints 56
_refine_ls_restrained_S_all 1.080
_refine_ls_R_factor_all 0.0613
_refine_ls_R_factor_gt 0.0564
_refine_ls_shift/su_max 0.000
_refine_ls_shift/su_mean 0.000
_refine_ls_structure_factor_coef Fsqd
_refine_ls_weighting_details 'calc w=1/[\s^2^(Fo^2^)+(0.0523P)^2^+5.1412P] where P=(Fo^2^+2Fc^2^)/3'
_refine_ls_weighting_scheme calc
_refine_ls_wR_factor_gt 0.1358
_refine_ls_wR_factor_ref 0.1390
_reflns_number_gt 3073
_reflns_number_total 3379
_reflns_threshold_expression >2\s(I)
_cod_data_source_file 4c.cif
_cod_data_source_block feka_66_monop
_cod_depositor_comments
;
The following automatic conversions were performed:

data item '_symmetry_cell_setting' value 'Monoclinic' was changed to
'monoclinic' in accordance with the
/home/saulius/struct/COD-crude-data/automatic-downloads/DataCite-retrospective/ACS/depositions/lib/dictionaries/cif_core.dic
dictionary named 'cif_core.dic' version 2.4.2 last updated on
2011-04-26.

Automatic conversion script
Id: cif_fix_values 6909 2019-04-08 15:41:33Z antanas 
;
_cod_original_sg_symbol_H-M 'P2(1)/c  '
_cod_database_code 4516433

loop_
_symmetry_equiv_pos_as_xyz
'x, y, z'
'-x, y+1/2, -z+1/2'
'-x, -y, -z'
'x, -y-1/2, z-1/2'

loop_
_atom_site_label
_atom_site_type_symbol
_atom_site_fract_x
_atom_site_fract_y
_atom_site_fract_z
_atom_site_U_iso_or_equiv
_atom_site_adp_type
_atom_site_occupancy
_atom_site_symmetry_multiplicity
_atom_site_calc_flag
_atom_site_refinement_flags
_atom_site_disorder_assembly
_atom_site_disorder_group
O1 O 0.23808(18) 0.2308(2) -0.00444(10) 0.0213(4) Uani 1 1 d . . .
H1 H 0.2283 0.3148 -0.0001 0.032 Uiso 1 1 calc R . .
S1 S 0.08537(11) 0.06520(14) 0.07092(7) 0.0255(4) Uani 0.751(4) 1 d PD A 1
C2 C 0.2558(8) 0.0450(9) 0.1774(5) 0.0432(5) Uani 0.751(4) 1 d PD A 1
H2 H 0.3301 0.0592 0.2070 0.052 Uiso 0.751(4) 1 calc PR A 1
S1B S 0.2818(3) 0.0284(4) 0.1886(2) 0.0229(12) Uani 0.249(4) 1 d PD A 2
C2B C 0.1084(11) 0.066(2) 0.0888(9) 0.0426(6) Uani 0.249(4) 1 d PD A 2
H2B H 0.0627 0.1005 0.0460 0.051 Uiso 0.249(4) 1 calc PR A 2
S2 S 0.50020(7) 0.37760(7) 0.06928(4) 0.0198(2) Uani 1 1 d . A .
C1 C 0.2300(2) 0.1001(3) 0.10701(14) 0.0189(6) Uani 1 1 d D . .
C3 C 0.1500(3) -0.0409(4) 0.2011(2) 0.0432(5) Uani 1 1 d DU . .
C4 C 0.1400(4) -0.1162(4) 0.2657(2) 0.0432(5) Uani 1 1 d U A .
H4 H 0.2036 -0.1179 0.3045 0.052 Uiso 1 1 calc R . .
C5 C 0.0312(4) -0.1896(4) 0.2708(2) 0.0432(5) Uani 1 1 d U . .
H5 H 0.0209 -0.2436 0.3140 0.052 Uiso 1 1 calc R A .
C6 C -0.0611(3) -0.1862(4) 0.2154(2) 0.0426(6) Uani 1 1 d U A .
H6 H -0.1327 -0.2397 0.2204 0.051 Uiso 1 1 calc R . .
C7 C -0.0522(3) -0.1070(4) 0.1526(2) 0.0426(6) Uani 1 1 d U . .
H7 H -0.1180 -0.1035 0.1153 0.051 Uiso 1 1 calc R A .
C8 C 0.0561(3) -0.0308(3) 0.1443(2) 0.0426(6) Uani 1 1 d DU A .
C9 C 0.3690(2) 0.3008(3) 0.10100(15) 0.0167(6) Uani 1 1 d . . .
C10 C 0.3174(3) 0.3726(3) 0.15650(15) 0.0189(6) Uani 1 1 d . A .
H10 H 0.2462 0.3443 0.1805 0.023 Uiso 1 1 calc R . .
C11 C 0.3832(3) 0.4958(3) 0.17436(15) 0.0183(6) Uani 1 1 d . . .
C12 C 0.3571(3) 0.5975(3) 0.22618(16) 0.0226(6) Uani 1 1 d . A .
H12 H 0.2893 0.5880 0.2569 0.027 Uiso 1 1 calc R . .
C13 C 0.4307(3) 0.7108(3) 0.23200(16) 0.0251(7) Uani 1 1 d . . .
H13 H 0.4131 0.7798 0.2669 0.030 Uiso 1 1 calc R A .
C14 C 0.5308(3) 0.7258(3) 0.18738(16) 0.0254(6) Uani 1 1 d . A .
H14 H 0.5798 0.8054 0.1921 0.030 Uiso 1 1 calc R . .
C15 C 0.5600(3) 0.6273(3) 0.13654(16) 0.0230(6) Uani 1 1 d . . .
H15 H 0.6288 0.6373 0.1067 0.028 Uiso 1 1 calc R A .
C16 C 0.4854(3) 0.5126(3) 0.13039(15) 0.0185(6) Uani 1 1 d . A .
C17 C 0.3134(2) 0.1813(3) 0.05821(15) 0.0172(6) Uani 1 1 d . A .
C18 C 0.4112(2) 0.0874(3) 0.02762(15) 0.0165(5) Uani 1 1 d . . .
C19 C 0.5110(3) 0.0439(3) 0.07334(15) 0.0184(6) Uani 1 1 d . . .
H19 H 0.5193 0.0735 0.1240 0.022 Uiso 1 1 calc R . .
C20 C 0.4012(3) 0.0422(3) -0.04624(15) 0.0177(6) Uani 1 1 d . . .
H20 H 0.3336 0.0705 -0.0785 0.021 Uiso 1 1 calc R . .
O1G O 0.7793(2) 0.4889(2) 1.01159(12) 0.0280(5) Uani 1 1 d . . .
C1G C 0.8174(3) 0.4008(3) 0.97112(18) 0.0279(7) Uani 1 1 d . . .
C2G C 0.7688(4) 0.2593(4) 0.9733(3) 0.0455(10) Uani 1 1 d . . .
H2G1 H 0.7177 0.2491 1.0162 0.068 Uiso 1 1 calc R . .
H2G2 H 0.8377 0.1953 0.9781 0.068 Uiso 1 1 calc R . .
H2G3 H 0.7193 0.2405 0.9269 0.068 Uiso 1 1 calc R . .
C3G C 0.9150(3) 0.4275(4) 0.9176(2) 0.0380(8) Uani 1 1 d . . .
H3G1 H 0.9279 0.5254 0.9134 0.057 Uiso 1 1 calc R . .
H3G2 H 0.8894 0.3903 0.8683 0.057 Uiso 1 1 calc R . .
H3G3 H 0.9919 0.3841 0.9361 0.057 Uiso 1 1 calc R . .

loop_
_atom_site_aniso_label
_atom_site_aniso_U_11
_atom_site_aniso_U_22
_atom_site_aniso_U_33
_atom_site_aniso_U_23
_atom_site_aniso_U_13
_atom_site_aniso_U_12
O1 0.0287(11) 0.0156(10) 0.0191(10) -0.0012(8) -0.0030(8) 0.0056(8)
S1 0.0185(6) 0.0253(6) 0.0334(7) -0.0114(5) 0.0053(4) -0.0006(4)
C2 0.0586(13) 0.0286(10) 0.0456(12) 0.0010(9) 0.0298(10) 0.0082(9)
S1B 0.026(2) 0.015(2) 0.028(2) 0.0010(13) 0.0097(14) -0.0095(15)
C2B 0.0362(11) 0.0349(11) 0.0596(13) -0.0206(10) 0.0281(10) -0.0106(9)
S2 0.0266(4) 0.0155(4) 0.0178(4) -0.0019(3) 0.0059(3) -0.0015(3)
C1 0.0212(14) 0.0148(13) 0.0212(14) -0.0040(11) 0.0040(11) 0.0013(11)
C3 0.0586(13) 0.0286(10) 0.0456(12) 0.0010(9) 0.0298(10) 0.0082(9)
C4 0.0586(13) 0.0286(10) 0.0456(12) 0.0010(9) 0.0298(10) 0.0082(9)
C5 0.0586(13) 0.0286(10) 0.0456(12) 0.0010(9) 0.0298(10) 0.0082(9)
C6 0.0362(11) 0.0349(11) 0.0596(13) -0.0206(10) 0.0281(10) -0.0106(9)
C7 0.0362(11) 0.0349(11) 0.0596(13) -0.0206(10) 0.0281(10) -0.0106(9)
C8 0.0362(11) 0.0349(11) 0.0596(13) -0.0206(10) 0.0281(10) -0.0106(9)
C9 0.0206(13) 0.0138(13) 0.0159(13) 0.0026(10) 0.0029(10) 0.0013(11)
C10 0.0301(15) 0.0125(13) 0.0138(13) 0.0014(10) -0.0014(11) 0.0015(11)
C11 0.0251(14) 0.0164(13) 0.0132(13) 0.0017(10) -0.0008(10) 0.0036(11)
C12 0.0302(16) 0.0210(14) 0.0165(14) -0.0014(11) 0.0012(11) 0.0061(12)
C13 0.0414(18) 0.0172(14) 0.0161(13) -0.0040(11) -0.0044(12) 0.0059(13)
C14 0.0407(17) 0.0161(14) 0.0183(14) 0.0015(11) -0.0061(12) -0.0045(13)
C15 0.0317(16) 0.0198(14) 0.0175(14) 0.0019(11) 0.0007(11) -0.0040(12)
C16 0.0281(15) 0.0151(13) 0.0122(12) 0.0011(10) -0.0003(11) 0.0022(11)
C17 0.0215(14) 0.0143(13) 0.0158(13) 0.0003(10) 0.0013(10) 0.0005(11)
C18 0.0208(13) 0.0104(12) 0.0187(13) 0.0012(10) 0.0043(11) -0.0010(10)
C19 0.0263(14) 0.0151(13) 0.0139(13) -0.0021(10) 0.0021(11) -0.0007(11)
C20 0.0227(14) 0.0148(13) 0.0157(13) 0.0005(10) 0.0005(10) 0.0004(11)
O1G 0.0341(12) 0.0200(11) 0.0300(12) -0.0001(9) 0.0020(9) 0.0064(9)
C1G 0.0256(15) 0.0244(16) 0.0333(17) -0.0016(13) -0.0015(13) 0.0064(13)
C2G 0.046(2) 0.0228(17) 0.070(3) -0.0063(17) 0.0190(19) 0.0072(15)
C3G 0.0287(17) 0.046(2) 0.0400(19) -0.0023(16) 0.0040(14) 0.0054(15)

loop_
_atom_type_symbol
_atom_type_description
_atom_type_scat_dispersion_real
_atom_type_scat_dispersion_imag
_atom_type_scat_source
C C 0.0033 0.0016 'International Tables Vol C Tables 4.2.6.8 and 6.1.1.4'
H H 0.0000 0.0000 'International Tables Vol C Tables 4.2.6.8 and 6.1.1.4'
O O 0.0106 0.0060 'International Tables Vol C Tables 4.2.6.8 and 6.1.1.4'
S S 0.1246 0.1234 'International Tables Vol C Tables 4.2.6.8 and 6.1.1.4'

loop_
_geom_angle_atom_site_label_1
_geom_angle_atom_site_label_2
_geom_angle_atom_site_label_3
_geom_angle
_geom_angle_site_symmetry_1
C17 O1 H1 109.5 .
C8 S1 C1 91.89(17) .
C1 C2 C3 110.9(7) .
C1 C2 H2 124.6 .
C3 C2 H2 124.6 .
C3 S1B C1 92.4(2) .
C1 C2B C8 113.0(8) .
C1 C2B H2B 123.5 .
C8 C2B H2B 123.5 .
C16 S2 C9 91.18(13) .
C2 C1 C2B 105.0(9) .
C2 C1 C17 129.1(4) .
C2B C1 C17 125.9(5) .
C2B C1 S1B 111.6(5) .
C17 C1 S1B 122.3(2) .
C2 C1 S1 113.5(4) .
C17 C1 S1 117.36(18) .
S1B C1 S1 119.8(2) .
C4 C3 C8 123.6(3) .
C4 C3 C2 129.3(5) .
C8 C3 C2 107.1(4) .
C4 C3 S1B 117.1(4) .
C8 C3 S1B 119.1(3) .
C3 C4 C5 116.2(4) .
C3 C4 H4 121.9 .
C5 C4 H4 121.9 .
C6 C5 C4 122.0(4) .
C6 C5 H5 119.0 .
C4 C5 H5 119.0 .
C5 C6 C7 121.3(3) .
C5 C6 H6 119.3 .
C7 C6 H6 119.3 .
C6 C7 C8 119.2(4) .
C6 C7 H7 120.4 .
C8 C7 H7 120.4 .
C3 C8 C7 117.6(3) .
C3 C8 C2B 103.4(5) .
C7 C8 C2B 139.0(5) .
C3 C8 S1 116.5(2) .
C7 C8 S1 125.9(3) .
C10 C9 C17 127.0(2) .
C10 C9 S2 113.0(2) .
C17 C9 S2 119.09(19) .
C9 C10 C11 112.2(3) .
C9 C10 H10 123.9 .
C11 C10 H10 123.9 .
C12 C11 C16 118.7(3) .
C12 C11 C10 129.2(3) .
C16 C11 C10 112.1(2) .
C13 C12 C11 119.3(3) .
C13 C12 H12 120.3 .
C11 C12 H12 120.3 .
C12 C13 C14 121.0(3) .
C12 C13 H13 119.5 .
C14 C13 H13 119.5 .
C15 C14 C13 121.3(3) .
C15 C14 H14 119.4 .
C13 C14 H14 119.4 .
C14 C15 C16 117.9(3) .
C14 C15 H15 121.1 .
C16 C15 H15 121.1 .
C15 C16 C11 121.8(3) .
C15 C16 S2 126.7(2) .
C11 C16 S2 111.5(2) .
O1 C17 C9 108.8(2) .
O1 C17 C1 107.0(2) .
C9 C17 C1 110.8(2) .
O1 C17 C18 107.7(2) .
C9 C17 C18 112.6(2) .
C1 C17 C18 109.6(2) .
C19 C18 C20 118.3(2) .
C19 C18 C17 120.8(2) .
C20 C18 C17 120.9(2) .
C20 C19 C18 121.0(3) 3_655
C20 C19 H19 119.5 3_655
C18 C19 H19 119.5 .
C19 C20 C18 120.7(3) 3_655
C19 C20 H20 119.6 3_655
C18 C20 H20 119.6 .
O1G C1G C2G 121.2(3) .
O1G C1G C3G 122.3(3) .
C2G C1G C3G 116.6(3) .
C1G C2G H2G1 109.5 .
C1G C2G H2G2 109.5 .
H2G1 C2G H2G2 109.5 .
C1G C2G H2G3 109.5 .
H2G1 C2G H2G3 109.5 .
H2G2 C2G H2G3 109.5 .
C1G C3G H3G1 109.5 .
C1G C3G H3G2 109.5 .
H3G1 C3G H3G2 109.5 .
C1G C3G H3G3 109.5 .
H3G1 C3G H3G3 109.5 .
H3G2 C3G H3G3 109.5 .

loop_
_geom_bond_atom_site_label_1
_geom_bond_atom_site_label_2
_geom_bond_distance
_geom_bond_site_symmetry_2
O1 C17 1.435(3) .
O1 H1 0.8400 .
S1 C8 1.663(4) .
S1 C1 1.702(2) .
C2 C1 1.385(9) .
C2 C3 1.511(10) .
C2 H2 0.9500 .
S1B C3 1.618(4) .
S1B C1 1.687(3) .
C2B C1 1.385(10) .
C2B C8 1.514(10) .
C2B H2B 0.9500 .
S2 C16 1.736(3) .
S2 C9 1.742(3) .
C1 C17 1.524(4) .
C3 C4 1.383(5) .
C3 C8 1.401(6) .
C4 C5 1.397(6) .
C4 H4 0.9500 .
C5 C6 1.369(6) .
C5 H5 0.9500 .
C6 C7 1.376(6) .
C6 H6 0.9500 .
C7 C8 1.414(5) .
C7 H7 0.9500 .
C9 C10 1.366(4) .
C9 C17 1.512(4) .
C10 C11 1.438(4) .
C10 H10 0.9500 .
C11 C12 1.406(4) .
C11 C16 1.409(4) .
C12 C13 1.376(4) .
C12 H12 0.9500 .
C13 C14 1.396(5) .
C13 H13 0.9500 .
C14 C15 1.380(4) .
C14 H14 0.9500 .
C15 C16 1.394(4) .
C15 H15 0.9500 .
C17 C18 1.536(4) .
C18 C19 1.389(4) .
C18 C20 1.392(4) .
C19 C20 1.387(4) 3_655
C19 H19 0.9500 .
C20 C19 1.387(4) 3_655
C20 H20 0.9500 .
O1G C1G 1.219(4) .
C1G C2G 1.494(5) .
C1G C3G 1.495(5) .
C2G H2G1 0.9800 .
C2G H2G2 0.9800 .
C2G H2G3 0.9800 .
C3G H3G1 0.9800 .
C3G H3G2 0.9800 .
C3G H3G3 0.9800 .

loop_
_geom_hbond_atom_site_label_D
_geom_hbond_atom_site_label_H
_geom_hbond_atom_site_label_A
_geom_hbond_distance_DH
_geom_hbond_distance_HA
_geom_hbond_distance_DA
_geom_hbond_angle_DHA
_geom_hbond_site_symmetry_A
O1 H1 O1G 0.84 1.95 2.775(3) 167.4 3_666
C7 H7 O1 0.95 2.63 3.460(5) 146.4 3
C19 H19 S1B 0.95 2.93 3.332(5) 107.0 .
C20 H20 O1 0.95 2.34 2.709(3) 102.2 .
C2 H2 Cg6 0.95 2.88 3.725(10) 148.9 2_645
C13 H13 Cg4 0.95 2.93 3.579(3) 126.7 2_655
C2G H2G1 S2 0.98 2.90 3.669(4) 136.5 1_556
C2G H2G2 S1 0.98 2.86 3.680(4) 142.1 3_656

loop_
_geom_torsion_atom_site_label_1
_geom_torsion_atom_site_label_2
_geom_torsion_atom_site_label_3
_geom_torsion_atom_site_label_4
_geom_torsion
_geom_torsion_site_symmetry_4
C3 C2 C1 C2B 6.6(13) .
C3 C2 C1 C17 -173.6(3) .
C3 C2 C1 S1B -137(4) .
C3 C2 C1 S1 4.1(7) .
C8 C2B C1 C2 -8.0(18) .
C8 C2B C1 C17 172.2(8) .
C8 C2B C1 S1B -2.8(19) .
C8 C2B C1 S1 157(8) .
C3 S1B C1 C2 36(4) .
C3 S1B C1 C2B -1.4(11) .
C3 S1B C1 C17 -176.6(3) .
C3 S1B C1 S1 -4.9(3) .
C8 S1 C1 C2 -3.3(5) .
C8 S1 C1 C2B -19(7) .
C8 S1 C1 C17 174.7(2) .
C8 S1 C1 S1B 2.6(3) .
C1 C2 C3 C4 177.9(4) .
C1 C2 C3 C8 -2.9(7) .
C1 C2 C3 S1B 154(3) .
C1 S1B C3 C4 -178.9(3) .
C1 S1B C3 C8 5.9(4) .
C1 S1B C3 C2 -20(2) .
C8 C3 C4 C5 3.1(5) .
C2 C3 C4 C5 -177.9(5) .
S1B C3 C4 C5 -171.9(3) .
C3 C4 C5 C6 -0.7(5) .
C4 C5 C6 C7 -1.7(5) .
C5 C6 C7 C8 1.9(5) .
C4 C3 C8 C7 -2.9(5) .
C2 C3 C8 C7 177.9(4) .
S1B C3 C8 C7 171.9(3) .
C4 C3 C8 C2B 177.4(10) .
C2 C3 C8 C2B -1.8(11) .
S1B C3 C8 C2B -7.8(11) .
C4 C3 C8 S1 179.8(3) .
C2 C3 C8 S1 0.6(5) .
S1B C3 C8 S1 -5.4(4) .
C6 C7 C8 C3 0.3(5) .
C6 C7 C8 C2B 179.9(15) .
C6 C7 C8 S1 177.4(3) .
C1 C2B C8 C3 6.3(18) .
C1 C2B C8 C7 -173.3(6) .
C1 C2B C8 S1 -164(6) .
C1 S1 C8 C3 1.4(3) .
C1 S1 C8 C7 -175.6(3) .
C1 S1 C8 C2B 12(4) .
C16 S2 C9 C10 -1.2(2) .
C16 S2 C9 C17 168.9(2) .
C17 C9 C10 C11 -168.1(2) .
S2 C9 C10 C11 1.0(3) .
C9 C10 C11 C12 178.0(3) .
C9 C10 C11 C16 -0.2(3) .
C16 C11 C12 C13 0.7(4) .
C10 C11 C12 C13 -177.3(3) .
C11 C12 C13 C14 -0.1(4) .
C12 C13 C14 C15 -0.6(4) .
C13 C14 C15 C16 0.8(4) .
C14 C15 C16 C11 -0.2(4) .
C14 C15 C16 S2 178.1(2) .
C12 C11 C16 C15 -0.5(4) .
C10 C11 C16 C15 177.8(3) .
C12 C11 C16 S2 -179.1(2) .
C10 C11 C16 S2 -0.7(3) .
C9 S2 C16 C15 -177.4(3) .
C9 S2 C16 C11 1.1(2) .
C10 C9 C17 O1 86.6(3) .
S2 C9 C17 O1 -81.9(2) .
C10 C9 C17 C1 -30.8(4) .
S2 C9 C17 C1 160.68(18) .
C10 C9 C17 C18 -154.0(3) .
S2 C9 C17 C18 37.4(3) .
C2 C1 C17 O1 -172.0(5) .
C2B C1 C17 O1 7.6(13) .
S1B C1 C17 O1 -177.8(3) .
S1 C1 C17 O1 10.3(3) .
C2 C1 C17 C9 -53.6(6) .
C2B C1 C17 C9 126.1(13) .
S1B C1 C17 C9 -59.3(3) .
S1 C1 C17 C9 128.8(2) .
C2 C1 C17 C18 71.4(6) .
C2B C1 C17 C18 -108.9(13) .
S1B C1 C17 C18 65.6(3) .
S1 C1 C17 C18 -106.3(2) .
O1 C17 C18 C19 168.1(2) .
C9 C17 C18 C19 48.1(3) .
C1 C17 C18 C19 -75.8(3) .
O1 C17 C18 C20 -12.8(3) .
C9 C17 C18 C20 -132.9(3) .
C1 C17 C18 C20 103.3(3) .
C20 C18 C19 C20 0.2(4) 3_655
C17 C18 C19 C20 179.2(2) 3_655
C19 C18 C20 C19 -0.2(4) 3_655
C17 C18 C20 C19 -179.2(2) 3_655
